data_2232765
loop_
_publ_author_name
'Wu, Xiang-Xiang'
'Zhu, Xin'
'Ma, Qiu-Juan'
'Ng, Seik Weng'
'Tiekink, Edward R. T.'

_publ_section_title
;
 (2-Bromoacetyl)ferrocene
;
_journal_coeditor_code HG5144
_journal_issue 12
_journal_name_full 'Acta Crystallographica Section E'
_journal_page_first m1875
_journal_paper_doi 10.1107/S1600536811050434
_journal_volume 67
_journal_year 2011
_chemical_formula_iupac '[Fe (C5 H5) (C7 H6 Br O)]'
_chemical_formula_moiety 'C12 H11 Br Fe O'
_chemical_formula_sum 'C12 H11 Br Fe O'
_chemical_formula_weight 306.97
_chemical_name_systematic
;
(2-Bromoacetyl)ferrocene
;
_space_group_IT_number 14
_symmetry_cell_setting monoclinic
_symmetry_space_group_name_Hall '-P 2ybc'
_symmetry_space_group_name_H-M 'P 1 21/c 1'
_atom_sites_solution_hydrogens geom
_atom_sites_solution_primary direct
_atom_sites_solution_secondary difmap
_audit_creation_method SHELXL-97
_cell_angle_alpha 90.00
_cell_angle_beta 98.061(4)
_cell_angle_gamma 90.00
_cell_formula_units_Z 4
_cell_length_a 7.7095(3)
_cell_length_b 9.6609(4)
_cell_length_c 14.7464(7)
_cell_measurement_reflns_used 2673
_cell_measurement_temperature 100(2)
_cell_measurement_theta_max 27.5017
_cell_measurement_theta_min 2.5229
_cell_volume 1087.47(8)
_computing_cell_refinement 'CrysAlis PRO (Agilent, 2010)'
_computing_data_collection 'CrysAlis PRO (Agilent, 2010)'
_computing_data_reduction 'CrysAlis PRO (Agilent, 2010)'
_computing_molecular_graphics 'X-Seed (Barbour, 2001) and DIAMOND (Brandenburg, 2006)'
_computing_publication_material 'PLATON (Spek, 2009) and publCIF (Westrip, 2010)'
_computing_structure_refinement 'SHELXL97 (Sheldrick, 2008)'
_computing_structure_solution 'SHELXS97 (Sheldrick, 2008)'
_diffrn_ambient_temperature 100(2)
_diffrn_detector_area_resol_mean 10.4041
_diffrn_measured_fraction_theta_full 0.999
_diffrn_measured_fraction_theta_max 0.999
_diffrn_measurement_device_type 'Agilent SuperNova Dual diffractometer with Atlas detector'
_diffrn_measurement_method '\w scan'
_diffrn_radiation_monochromator Mirror
_diffrn_radiation_source 'SuperNova (Mo) X-ray Source'
_diffrn_radiation_type MoK\a
_diffrn_radiation_wavelength 0.71073
_diffrn_reflns_av_R_equivalents 0.0448
_diffrn_reflns_av_sigmaI/netI 0.0528
_diffrn_reflns_limit_h_max 10
_diffrn_reflns_limit_h_min -7
_diffrn_reflns_limit_k_max 12
_diffrn_reflns_limit_k_min -12
_diffrn_reflns_limit_l_max 19
_diffrn_reflns_limit_l_min -19
_diffrn_reflns_number 7692
_diffrn_reflns_theta_full 27.56
_diffrn_reflns_theta_max 27.56
_diffrn_reflns_theta_min 2.53
_diffrn_standards_decay_% 0
_diffrn_standards_interval_count 0
_diffrn_standards_interval_time 0
_diffrn_standards_number 0
_exptl_absorpt_coefficient_mu 5.027
_exptl_absorpt_correction_T_max 0.8638
_exptl_absorpt_correction_T_min 0.3139
_exptl_absorpt_correction_type multi-scan
_exptl_absorpt_process_details '(CrysAlis PRO; Agilent, 2010)'
_exptl_crystal_colour brown
_exptl_crystal_density_diffrn 1.875
_exptl_crystal_density_method 'not measured'
_exptl_crystal_description plate
_exptl_crystal_F_000 608
_exptl_crystal_size_max 0.30
_exptl_crystal_size_mid 0.10
_exptl_crystal_size_min 0.03
_refine_diff_density_max 0.726
_refine_diff_density_min -0.576
_refine_ls_extinction_method none
_refine_ls_goodness_of_fit_ref 1.024
_refine_ls_hydrogen_treatment constr
_refine_ls_matrix_type full
_refine_ls_number_parameters 136
_refine_ls_number_reflns 2497
_refine_ls_number_restraints 0
_refine_ls_restrained_S_all 1.024
_refine_ls_R_factor_all 0.0497
_refine_ls_R_factor_gt 0.0348
_refine_ls_shift/su_max 0.001
_refine_ls_shift/su_mean 0.001
_refine_ls_structure_factor_coef Fsqd
_refine_ls_weighting_details 'calc w=1/[\s^2^(Fo^2^)+(0.0276P)^2^+0.4313P] where P=(Fo^2^+2Fc^2^)/3'
_refine_ls_weighting_scheme calc
_refine_ls_wR_factor_gt 0.0700
_refine_ls_wR_factor_ref 0.0786
_reflns_number_gt 2004
_reflns_number_total 2497
_reflns_threshold_expression I>2\s(I)
_cod_data_source_file hg5144.cif
_cod_data_source_block I
_cod_original_sg_symbol_H-M 'P 21/c'
_cod_database_code 2232765
_cod_database_fobs_code 2232765

loop_
_symmetry_equiv_pos_as_xyz
'x, y, z'
'-x, y+1/2, -z+1/2'
'-x, -y, -z'
'x, -y-1/2, z-1/2'

loop_
_atom_site_type_symbol
_atom_site_label
_atom_site_fract_x
_atom_site_fract_y
_atom_site_fract_z
_atom_site_U_iso_or_equiv
_atom_site_adp_type
_atom_site_calc_flag
_atom_site_refinement_flags
_atom_site_occupancy
_atom_site_symmetry_multiplicity
Br Br1 0.73500(4) 0.70286(3) 0.88244(3) 0.02647(12) Uani d . 1 1
Fe Fe1 0.18625(5) 0.71721(4) 0.60388(3) 0.01114(12) Uani d . 1 1
O O1 0.4210(3) 0.5296(2) 0.80778(15) 0.0200(5) Uani d . 1 1
C C1 0.3624(4) 0.8207(3) 0.5363(2) 0.0201(7) Uani d . 1 1
H H1 0.4199 0.9111 0.5548 0.024 Uiso calc R 1 1
C C2 0.2000(4) 0.8024(3) 0.4777(2) 0.0186(7) Uani d . 1 1
H H2 0.1235 0.8781 0.4483 0.022 Uiso calc R 1 1
C C3 0.1643(4) 0.6583(3) 0.4698(2) 0.0160(6) Uani d . 1 1
H H3 0.0591 0.6149 0.4333 0.019 Uiso calc R 1 1
C C4 0.3048(4) 0.5867(3) 0.5228(2) 0.0174(7) Uani d . 1 1
H H4 0.3161 0.4840 0.5301 0.021 Uiso calc R 1 1
C C5 0.4263(4) 0.6876(3) 0.5640(2) 0.0218(7) Uani d . 1 1
H H5 0.5375 0.6678 0.6055 0.026 Uiso calc R 1 1
C C6 0.1556(4) 0.8318(3) 0.7165(2) 0.0154(6) Uani d . 1 1
H H6 0.2173 0.9202 0.7359 0.019 Uiso calc R 1 1
C C7 -0.0085(4) 0.8188(3) 0.6598(2) 0.0191(7) Uani d . 1 1
H H7 -0.0807 0.8971 0.6307 0.023 Uiso calc R 1 1
C C8 -0.0498(4) 0.6754(3) 0.6484(2) 0.0181(7) Uani d . 1 1
H H8 -0.1560 0.6362 0.6103 0.022 Uiso calc R 1 1
C C9 0.0873(4) 0.5979(3) 0.6989(2) 0.0155(6) Uani d . 1 1
H H9 0.0938 0.4947 0.7034 0.019 Uiso calc R 1 1
C C10 0.2161(4) 0.6937(3) 0.7418(2) 0.0140(6) Uani d . 1 1
C C11 0.3856(4) 0.6510(3) 0.7928(2) 0.0145(6) Uani d . 1 1
C C12 0.5074(4) 0.7682(3) 0.8252(2) 0.0161(7) Uani d . 1 1
H H12B 0.4538 0.8252 0.8697 0.019 Uiso calc R 1 1
H H12A 0.5232 0.8278 0.7723 0.019 Uiso calc R 1 1

loop_
_atom_site_aniso_label
_atom_site_aniso_U_11
_atom_site_aniso_U_22
_atom_site_aniso_U_33
_atom_site_aniso_U_12
_atom_site_aniso_U_13
_atom_site_aniso_U_23
Br1 0.01576(18) 0.0226(2) 0.0391(2) 0.00046(12) -0.00282(16) -0.00281(15)
Fe1 0.0115(2) 0.0123(2) 0.0098(2) 0.00045(16) 0.00201(18) -0.00059(17)
O1 0.0241(12) 0.0117(12) 0.0221(13) 0.0019(9) -0.0036(10) -0.0007(9)
C1 0.0239(17) 0.0225(17) 0.0161(16) -0.0087(14) 0.0102(15) -0.0031(14)
C2 0.0256(18) 0.0183(17) 0.0128(16) 0.0034(13) 0.0063(14) 0.0024(13)
C3 0.0206(16) 0.0173(16) 0.0098(15) 0.0000(13) 0.0005(13) -0.0041(13)
C4 0.0176(15) 0.0181(16) 0.0170(16) 0.0055(12) 0.0040(14) -0.0004(13)
C5 0.0124(15) 0.036(2) 0.0177(17) 0.0007(14) 0.0029(14) -0.0019(15)
C6 0.0184(16) 0.0116(15) 0.0165(16) 0.0019(12) 0.0034(14) -0.0038(13)
C7 0.0183(16) 0.0231(17) 0.0163(16) 0.0099(13) 0.0036(14) -0.0005(14)
C8 0.0130(15) 0.0247(17) 0.0178(17) -0.0023(13) 0.0066(14) -0.0057(14)
C9 0.0175(15) 0.0178(16) 0.0122(15) -0.0033(12) 0.0056(13) 0.0008(13)
C10 0.0173(15) 0.0170(16) 0.0080(14) -0.0014(12) 0.0031(13) -0.0001(12)
C11 0.0208(16) 0.0155(16) 0.0071(14) -0.0013(13) 0.0019(13) -0.0016(12)
C12 0.0138(15) 0.0175(16) 0.0160(16) 0.0025(12) -0.0020(13) 0.0000(13)

loop_
_atom_type_symbol
_atom_type_description
_atom_type_scat_dispersion_real
_atom_type_scat_dispersion_imag
_atom_type_scat_source
C C 0.0033 0.0016 'International Tables Vol C Tables 4.2.6.8 and 6.1.1.4'
H H 0.0000 0.0000 'International Tables Vol C Tables 4.2.6.8 and 6.1.1.4'
O O 0.0106 0.0060 'International Tables Vol C Tables 4.2.6.8 and 6.1.1.4'
Fe Fe 0.3463 0.8444 'International Tables Vol C Tables 4.2.6.8 and 6.1.1.4'
Br Br -0.2901 2.4595 'International Tables Vol C Tables 4.2.6.8 and 6.1.1.4'

loop_
_geom_angle_atom_site_label_1
_geom_angle_atom_site_label_2
_geom_angle_atom_site_label_3
_geom_angle
C10 Fe1 C6 41.65(12)
C10 Fe1 C4 121.43(12)
C6 Fe1 C4 157.89(13)
C10 Fe1 C5 107.09(13)
C6 Fe1 C5 121.68(13)
C4 Fe1 C5 40.97(12)
C10 Fe1 C3 157.32(12)
C6 Fe1 C3 159.69(12)
C4 Fe1 C3 40.82(12)
C5 Fe1 C3 68.70(13)
C10 Fe1 C9 41.37(12)
C6 Fe1 C9 69.52(12)
C4 Fe1 C9 107.11(12)
C5 Fe1 C9 124.08(13)
C3 Fe1 C9 121.24(12)
C10 Fe1 C2 160.42(12)
C6 Fe1 C2 123.26(12)
C4 Fe1 C2 68.40(12)
C5 Fe1 C2 68.27(13)
C3 Fe1 C2 40.63(11)
C9 Fe1 C2 156.99(13)
C10 Fe1 C1 123.48(13)
C6 Fe1 C1 106.94(13)
C4 Fe1 C1 68.62(13)
C5 Fe1 C1 40.49(13)
C3 Fe1 C1 68.68(13)
C9 Fe1 C1 160.67(13)
C2 Fe1 C1 40.75(13)
C10 Fe1 C7 68.82(12)
C6 Fe1 C7 40.58(13)
C4 Fe1 C7 160.14(13)
C5 Fe1 C7 157.53(13)
C3 Fe1 C7 123.65(13)
C9 Fe1 C7 68.35(12)
C2 Fe1 C7 107.77(13)
C1 Fe1 C7 122.06(13)
C10 Fe1 C8 68.87(13)
C6 Fe1 C8 68.78(12)
C4 Fe1 C8 123.64(12)
C5 Fe1 C8 160.53(13)
C3 Fe1 C8 107.26(13)
C9 Fe1 C8 40.45(12)
C2 Fe1 C8 121.89(14)
C1 Fe1 C8 157.56(13)
C7 Fe1 C8 40.52(12)
C5 C1 C2 107.6(3)
C5 C1 Fe1 69.25(17)
C2 C1 Fe1 69.53(17)
C5 C1 H1 126.2
C2 C1 H1 126.2
Fe1 C1 H1 126.2
C3 C2 C1 108.3(3)
C3 C2 Fe1 69.35(17)
C1 C2 Fe1 69.72(18)
C3 C2 H2 125.8
C1 C2 H2 125.8
Fe1 C2 H2 125.8
C4 C3 C2 107.9(3)
C4 C3 Fe1 69.53(17)
C2 C3 Fe1 70.02(17)
C4 C3 H3 126.1
C2 C3 H3 126.1
Fe1 C3 H3 126.1
C3 C4 C5 107.8(3)
C3 C4 Fe1 69.65(16)
C5 C4 Fe1 69.50(17)
C3 C4 H4 126.1
C5 C4 H4 126.1
Fe1 C4 H4 126.1
C1 C5 C4 108.4(3)
C1 C5 Fe1 70.27(18)
C4 C5 Fe1 69.53(17)
C1 C5 H5 125.8
C4 C5 H5 125.8
Fe1 C5 H5 125.8
C7 C6 C10 107.4(3)
C7 C6 Fe1 70.56(18)
C10 C6 Fe1 68.79(16)
C7 C6 H6 126.3
C10 C6 H6 126.3
Fe1 C6 H6 126.3
C6 C7 C8 108.7(3)
C6 C7 Fe1 68.85(17)
C8 C7 Fe1 69.73(16)
C6 C7 H7 125.6
C8 C7 H7 125.6
Fe1 C7 H7 125.6
C9 C8 C7 108.2(3)
C9 C8 Fe1 69.15(16)
C7 C8 Fe1 69.75(17)
C9 C8 H8 125.9
C7 C8 H8 125.9
Fe1 C8 H8 125.9
C8 C9 C10 108.0(3)
C8 C9 Fe1 70.40(17)
C10 C9 Fe1 68.70(16)
C8 C9 H9 126.0
C10 C9 H9 126.0
Fe1 C9 H9 126.0
C9 C10 C6 107.6(3)
C9 C10 C11 123.6(3)
C6 C10 C11 128.4(3)
C9 C10 Fe1 69.93(17)
C6 C10 Fe1 69.57(17)
C11 C10 Fe1 120.8(2)
O1 C11 C10 121.5(3)
O1 C11 C12 123.6(3)
C10 C11 C12 114.9(3)
C11 C12 Br1 112.2(2)
C11 C12 H12B 109.2
Br1 C12 H12B 109.2
C11 C12 H12A 109.2
Br1 C12 H12A 109.2
H12B C12 H12A 107.9

loop_
_geom_bond_atom_site_label_1
_geom_bond_atom_site_label_2
_geom_bond_distance
_geom_bond_publ_flag
Br1 C12 1.943(3) ?
Fe1 C1 2.053(3) y
Fe1 C2 2.051(3) y
Fe1 C3 2.042(3) y
Fe1 C4 2.040(3) y
Fe1 C5 2.040(3) y
Fe1 C6 2.037(3) y
Fe1 C7 2.060(3) y
Fe1 C8 2.059(3) y
Fe1 C9 2.043(3) y
Fe1 C10 2.027(3) y
O1 C11 1.217(3) ?
C1 C5 1.416(4) ?
C1 C2 1.429(5) ?
C1 H1 1.0000 ?
C2 C3 1.421(4) ?
C2 H2 1.0000 ?
C3 C4 1.423(4) ?
C3 H3 1.0000 ?
C4 C5 1.428(4) ?
C4 H4 1.0000 ?
C5 H5 1.0000 ?
C6 C7 1.421(5) ?
C6 C10 1.445(4) ?
C6 H6 1.0000 ?
C7 C8 1.426(4) ?
C7 H7 1.0000 ?
C8 C9 1.418(4) ?
C8 H8 1.0000 ?
C9 C10 1.438(4) ?
C9 H9 1.0000 ?
C10 C11 1.473(4) ?
C11 C12 1.506(4) ?
C12 H12B 0.9900 ?
C12 H12A 0.9900 ?

loop_
_geom_hbond_atom_site_label_D
_geom_hbond_atom_site_label_H
_geom_hbond_atom_site_label_A
_geom_hbond_site_symmetry_A
_geom_hbond_distance_DH
_geom_hbond_distance_HA
_geom_hbond_distance_DA
_geom_hbond_angle_DHA
C1 H1 O1 2_656 1.00 2.49 3.327(4) 140
C12 H12a O1 2_656 0.99 2.35 3.291(4) 158
C12 H12b Cg1 4_565 0.99 2.64 3.445(3) 139

loop_
_geom_torsion_atom_site_label_1
_geom_torsion_atom_site_label_2
_geom_torsion_atom_site_label_3
_geom_torsion_atom_site_label_4
_geom_torsion
C10 Fe1 C1 C5 76.6(2)
C6 Fe1 C1 C5 119.3(2)
C4 Fe1 C1 C5 -37.78(19)
C3 Fe1 C1 C5 -81.8(2)
C9 Fe1 C1 C5 42.9(5)
C2 Fe1 C1 C5 -119.1(3)
C7 Fe1 C1 C5 161.02(19)
C8 Fe1 C1 C5 -165.4(3)
C10 Fe1 C1 C2 -164.34(17)
C6 Fe1 C1 C2 -121.66(19)
C4 Fe1 C1 C2 81.30(19)
C5 Fe1 C1 C2 119.1(3)
C3 Fe1 C1 C2 37.33(17)
C9 Fe1 C1 C2 162.0(3)
C7 Fe1 C1 C2 -79.9(2)
C8 Fe1 C1 C2 -46.3(4)
C5 C1 C2 C3 0.2(4)
Fe1 C1 C2 C3 -58.8(2)
C5 C1 C2 Fe1 59.0(2)
C10 Fe1 C2 C3 162.0(3)
C6 Fe1 C2 C3 -163.31(17)
C4 Fe1 C2 C3 37.94(18)
C5 Fe1 C2 C3 82.18(19)
C9 Fe1 C2 C3 -45.0(4)
C1 Fe1 C2 C3 119.8(3)
C7 Fe1 C2 C3 -121.34(19)
C8 Fe1 C2 C3 -79.1(2)
C10 Fe1 C2 C1 42.2(4)
C6 Fe1 C2 C1 76.9(2)
C4 Fe1 C2 C1 -81.9(2)
C5 Fe1 C2 C1 -37.65(18)
C3 Fe1 C2 C1 -119.8(3)
C9 Fe1 C2 C1 -164.8(3)
C7 Fe1 C2 C1 118.8(2)
C8 Fe1 C2 C1 161.02(18)
C1 C2 C3 C4 -0.4(3)
Fe1 C2 C3 C4 -59.4(2)
C1 C2 C3 Fe1 59.0(2)
C10 Fe1 C3 C4 -45.4(4)
C6 Fe1 C3 C4 162.8(3)
C5 Fe1 C3 C4 37.96(18)
C9 Fe1 C3 C4 -79.9(2)
C2 Fe1 C3 C4 119.0(3)
C1 Fe1 C3 C4 81.6(2)
C7 Fe1 C3 C4 -163.30(18)
C8 Fe1 C3 C4 -121.84(18)
C10 Fe1 C3 C2 -164.4(3)
C6 Fe1 C3 C2 43.8(4)
C4 Fe1 C3 C2 -119.0(3)
C5 Fe1 C3 C2 -81.0(2)
C9 Fe1 C3 C2 161.13(19)
C1 Fe1 C3 C2 -37.43(19)
C7 Fe1 C3 C2 77.7(2)
C8 Fe1 C3 C2 119.16(19)
C2 C3 C4 C5 0.5(3)
Fe1 C3 C4 C5 -59.3(2)
C2 C3 C4 Fe1 59.7(2)
C10 Fe1 C4 C3 161.21(17)
C6 Fe1 C4 C3 -164.1(3)
C5 Fe1 C4 C3 -119.1(3)
C9 Fe1 C4 C3 118.28(18)
C2 Fe1 C4 C3 -37.77(18)
C1 Fe1 C4 C3 -81.7(2)
C7 Fe1 C4 C3 44.8(4)
C8 Fe1 C4 C3 77.0(2)
C10 Fe1 C4 C5 -79.7(2)
C6 Fe1 C4 C5 -45.1(4)
C3 Fe1 C4 C5 119.1(3)
C9 Fe1 C4 C5 -122.7(2)
C2 Fe1 C4 C5 81.3(2)
C1 Fe1 C4 C5 37.35(19)
C7 Fe1 C4 C5 163.8(3)
C8 Fe1 C4 C5 -163.94(19)
C2 C1 C5 C4 0.1(3)
Fe1 C1 C5 C4 59.2(2)
C2 C1 C5 Fe1 -59.2(2)
C3 C4 C5 C1 -0.3(3)
Fe1 C4 C5 C1 -59.7(2)
C3 C4 C5 Fe1 59.4(2)
C10 Fe1 C5 C1 -121.9(2)
C6 Fe1 C5 C1 -78.7(2)
C4 Fe1 C5 C1 119.5(3)
C3 Fe1 C5 C1 81.7(2)
C9 Fe1 C5 C1 -164.20(19)
C2 Fe1 C5 C1 37.88(19)
C7 Fe1 C5 C1 -46.2(4)
C8 Fe1 C5 C1 163.2(4)
C10 Fe1 C5 C4 118.55(19)
C6 Fe1 C5 C4 161.75(18)
C3 Fe1 C5 C4 -37.82(18)
C9 Fe1 C5 C4 76.3(2)
C2 Fe1 C5 C4 -81.6(2)
C1 Fe1 C5 C4 -119.5(3)
C7 Fe1 C5 C4 -165.7(3)
C8 Fe1 C5 C4 43.7(5)
C10 Fe1 C6 C7 -118.5(3)
C4 Fe1 C6 C7 -165.4(3)
C5 Fe1 C6 C7 161.56(19)
C3 Fe1 C6 C7 45.6(4)
C9 Fe1 C6 C7 -80.3(2)
C2 Fe1 C6 C7 78.2(2)
C1 Fe1 C6 C7 119.8(2)
C8 Fe1 C6 C7 -36.84(18)
C4 Fe1 C6 C10 -46.9(4)
C5 Fe1 C6 C10 -80.0(2)
C3 Fe1 C6 C10 164.1(3)
C9 Fe1 C6 C10 38.23(17)
C2 Fe1 C6 C10 -163.33(18)
C1 Fe1 C6 C10 -121.69(19)
C7 Fe1 C6 C10 118.5(3)
C8 Fe1 C6 C10 81.65(19)
C10 C6 C7 C8 -0.7(3)
Fe1 C6 C7 C8 58.4(2)
C10 C6 C7 Fe1 -59.2(2)
C10 Fe1 C7 C6 38.79(18)
C4 Fe1 C7 C6 163.8(3)
C5 Fe1 C7 C6 -44.8(4)
C3 Fe1 C7 C6 -162.66(18)
C9 Fe1 C7 C6 83.4(2)
C2 Fe1 C7 C6 -120.74(19)
C1 Fe1 C7 C6 -78.3(2)
C8 Fe1 C7 C6 120.6(3)
C10 Fe1 C7 C8 -81.9(2)
C6 Fe1 C7 C8 -120.6(3)
C4 Fe1 C7 C8 43.1(5)
C5 Fe1 C7 C8 -165.4(3)
C3 Fe1 C7 C8 76.7(2)
C9 Fe1 C7 C8 -37.27(19)
C2 Fe1 C7 C8 118.6(2)
C1 Fe1 C7 C8 161.04(19)
C6 C7 C8 C9 0.7(3)
Fe1 C7 C8 C9 58.6(2)
C6 C7 C8 Fe1 -57.9(2)
C10 Fe1 C8 C9 -38.11(18)
C6 Fe1 C8 C9 -82.9(2)
C4 Fe1 C8 C9 76.4(2)
C5 Fe1 C8 C9 43.4(5)
C3 Fe1 C8 C9 118.20(19)
C2 Fe1 C8 C9 160.24(18)
C1 Fe1 C8 C9 -166.0(3)
C7 Fe1 C8 C9 -119.8(3)
C10 Fe1 C8 C7 81.7(2)
C6 Fe1 C8 C7 36.90(19)
C4 Fe1 C8 C7 -163.81(19)
C5 Fe1 C8 C7 163.2(4)
C3 Fe1 C8 C7 -121.98(19)
C9 Fe1 C8 C7 119.8(3)
C2 Fe1 C8 C7 -79.9(2)
C1 Fe1 C8 C7 -46.2(4)
C7 C8 C9 C10 -0.4(3)
Fe1 C8 C9 C10 58.58(19)
C7 C8 C9 Fe1 -59.0(2)
C10 Fe1 C9 C8 119.4(3)
C6 Fe1 C9 C8 80.94(19)
C4 Fe1 C9 C8 -122.16(19)
C5 Fe1 C9 C8 -163.95(19)
C3 Fe1 C9 C8 -79.8(2)
C2 Fe1 C9 C8 -47.3(4)
C1 Fe1 C9 C8 163.8(3)
C7 Fe1 C9 C8 37.33(18)
C6 Fe1 C9 C10 -38.48(17)
C4 Fe1 C9 C10 118.42(18)
C5 Fe1 C9 C10 76.6(2)
C3 Fe1 C9 C10 160.74(17)
C2 Fe1 C9 C10 -166.7(3)
C1 Fe1 C9 C10 44.4(4)
C7 Fe1 C9 C10 -82.09(19)
C8 Fe1 C9 C10 -119.4(3)
C8 C9 C10 C6 0.0(3)
Fe1 C9 C10 C6 59.60(19)
C8 C9 C10 C11 -174.0(3)
Fe1 C9 C10 C11 -114.3(3)
C8 C9 C10 Fe1 -59.6(2)
C7 C6 C10 C9 0.5(3)
Fe1 C6 C10 C9 -59.82(19)
C7 C6 C10 C11 174.0(3)
Fe1 C6 C10 C11 113.7(3)
C7 C6 C10 Fe1 60.3(2)
C6 Fe1 C10 C9 118.7(2)
C4 Fe1 C10 C9 -80.1(2)
C5 Fe1 C10 C9 -122.53(18)
C3 Fe1 C10 C9 -47.0(4)
C2 Fe1 C10 C9 164.4(3)
C1 Fe1 C10 C9 -163.89(18)
C7 Fe1 C10 C9 80.88(19)
C8 Fe1 C10 C9 37.29(17)
C4 Fe1 C10 C6 161.21(18)
C5 Fe1 C10 C6 118.76(19)
C3 Fe1 C10 C6 -165.7(3)
C9 Fe1 C10 C6 -118.7(2)
C2 Fe1 C10 C6 45.7(4)
C1 Fe1 C10 C6 77.4(2)
C7 Fe1 C10 C6 -37.82(18)
C8 Fe1 C10 C6 -81.41(19)
C6 Fe1 C10 C11 -123.4(3)
C4 Fe1 C10 C11 37.8(3)
C5 Fe1 C10 C11 -4.6(3)
C3 Fe1 C10 C11 70.9(4)
C9 Fe1 C10 C11 117.9(3)
C2 Fe1 C10 C11 -77.7(4)
C1 Fe1 C10 C11 -46.0(3)
C7 Fe1 C10 C11 -161.2(3)
C8 Fe1 C10 C11 155.2(3)
C9 C10 C11 O1 -5.8(4)
C6 C10 C11 O1 -178.4(3)
Fe1 C10 C11 O1 -91.0(3)
C9 C10 C11 C12 174.9(3)
C6 C10 C11 C12 2.3(4)
Fe1 C10 C11 C12 89.7(3)
O1 C11 C12 Br1 5.7(4)
C10 C11 C12 Br1 -175.0(2)
